data_7153941
loop_
_publ_author_name
'Li, Fuying'
'Cheng, Kejun'
'Antoline, Joshua F. G.'
'Iyer, Malliga R.'
'Matyas, Gary R.'
'Torres, Oscar B.'
'Jalah, Rashmi'
'Beck, Zoltan'
'Alving, Carl R.'
'Parrish, Damon A.'
'Deschamps, Jeffrey R.'
'Jacobson, Arthur E.'
'Rice, Kenner C.'

_publ_section_title
;
 Synthesis and immunological effects of heroin vaccines.
;
_journal_issue 37
_journal_name_full 'Organic &amp; biomolecular chemistry'
_journal_page_first 7211
_journal_page_last 7232
_journal_paper_doi 10.1039/c4ob01053a
_journal_volume 12
_journal_year 2014
_chemical_absolute_configuration ad
_chemical_formula_moiety 'C21 H27 N3 O3'
_chemical_formula_sum 'C21 H27 N3 O3'
_chemical_formula_weight 369.46
_chemical_name_systematic
; 
 ? 
;
_space_group_IT_number 19
_symmetry_cell_setting orthorhombic
_symmetry_space_group_name_Hall 'P 2ac 2ab'
_symmetry_space_group_name_H-M 'P 21 21 21'
_atom_sites_solution_hydrogens geom
_atom_sites_solution_primary direct
_atom_sites_solution_secondary difmap
_audit_creation_method SHELXL-97
_cell_angle_alpha 90.00
_cell_angle_beta 90.00
_cell_angle_gamma 90.00
_cell_formula_units_Z 4
_cell_length_a 9.1670(2)
_cell_length_b 13.2568(3)
_cell_length_c 15.2701(4)
_cell_measurement_reflns_used 9980
_cell_measurement_temperature 296(2)
_cell_measurement_theta_max 67.84
_cell_measurement_theta_min 2.89
_cell_volume 1855.70(8)
_computing_cell_refinement 'Bruker SMART v5.631 (Bruker, 2001)'
_computing_data_collection 'Bruker SMART v5.631 (Bruker, 2001)'
_computing_data_reduction
;
Bruker SAINT v6.45A (Bruker, 2002), Bruker XPREP v6.14 (Bruker, 2001)
;
_computing_molecular_graphics 'Bruker SHELXTL v6.14 (Bruker, 2000b)'
_computing_publication_material 'Bruker SHELXTL v6.14 (Bruker, 2000b)'
_computing_structure_refinement 'Bruker SHELXTL v6.14 (Bruker, 2000b)'
_computing_structure_solution 'Bruker SHELXTL v6.14 (Bruker, 2000b)'
_diffrn_ambient_temperature 296(2)
_diffrn_measured_fraction_theta_full 0.940
_diffrn_measured_fraction_theta_max 0.941
_diffrn_measurement_device 'Bruker PLATINUM 135 CCD'
_diffrn_measurement_method '\w scans'
_diffrn_radiation_monochromator 'Helios optics'
_diffrn_radiation_source 'rotating anode'
_diffrn_radiation_type CuK\a
_diffrn_radiation_wavelength 1.54178
_diffrn_reflns_av_R_equivalents 0.1150
_diffrn_reflns_av_sigmaI/netI 0.0540
_diffrn_reflns_limit_h_max 10
_diffrn_reflns_limit_h_min -9
_diffrn_reflns_limit_k_max 14
_diffrn_reflns_limit_k_min -14
_diffrn_reflns_limit_l_max 17
_diffrn_reflns_limit_l_min -17
_diffrn_reflns_number 10711
_diffrn_reflns_theta_full 67.99
_diffrn_reflns_theta_max 67.99
_diffrn_reflns_theta_min 4.42
_exptl_absorpt_coefficient_mu 0.719
_exptl_absorpt_correction_T_max 0.8590
_exptl_absorpt_correction_T_min 0.7579
_exptl_absorpt_correction_type multi-scan
_exptl_absorpt_process_details 'SADABS v2.10 (Bruker, 2000c)'
_exptl_crystal_colour colourless
_exptl_crystal_density_diffrn 1.322
_exptl_crystal_density_method 'not measured'
_exptl_crystal_description block
_exptl_crystal_F_000 792
_exptl_crystal_size_max 0.408
_exptl_crystal_size_mid 0.311
_exptl_crystal_size_min 0.218
_refine_diff_density_max 0.297
_refine_diff_density_min -0.262
_refine_diff_density_rms 0.053
_refine_ls_abs_structure_details 'Flack H D (1983), Acta Cryst. A39, 876-881'
_refine_ls_abs_structure_Flack -0.1(2)
_refine_ls_extinction_method none
_refine_ls_goodness_of_fit_ref 1.042
_refine_ls_hydrogen_treatment constr
_refine_ls_matrix_type full
_refine_ls_number_parameters 244
_refine_ls_number_reflns 3010
_refine_ls_number_restraints 0
_refine_ls_restrained_S_all 1.042
_refine_ls_R_factor_all 0.0450
_refine_ls_R_factor_gt 0.0449
_refine_ls_shift/su_max 0.000
_refine_ls_shift/su_mean 0.000
_refine_ls_structure_factor_coef Fsqd
_refine_ls_weighting_details 'calc w=1/[\s^2^(Fo^2^)+(0.0877P)^2^+0.3143P] where P=(Fo^2^+2Fc^2^)/3'
_refine_ls_weighting_scheme calc
_refine_ls_wR_factor_gt 0.1232
_refine_ls_wR_factor_ref 0.1236
_reflns_number_gt 2997
_reflns_number_total 3010
_reflns_threshold_expression I>2\s(I)
_cod_data_source_file c4ob01053a2.cif
_cod_data_source_block knih98
_cod_depositor_comments 'Adding full bibliography for 7153941--7153944.cif.'
_cod_database_code 7153941

loop_
_symmetry_equiv_pos_as_xyz
'x, y, z'
'x+1/2, -y+1/2, -z'
'-x, y+1/2, -z+1/2'
'-x+1/2, -y, z+1/2'

loop_
_atom_site_label
_atom_site_type_symbol
_atom_site_fract_x
_atom_site_fract_y
_atom_site_fract_z
_atom_site_U_iso_or_equiv
_atom_site_adp_type
_atom_site_occupancy
_atom_site_symmetry_multiplicity
_atom_site_calc_flag
_atom_site_refinement_flags
C1 C 0.7521(2) 0.14372(15) 0.09220(12) 0.0301(4) Uani 1 1 d .
H1A H 0.7161 0.1040 0.0469 0.036 Uiso 1 1 calc R
C2 C 0.6613(2) 0.21463(15) 0.13063(13) 0.0307(4) Uani 1 1 d .
H2A H 0.5670 0.2227 0.1093 0.037 Uiso 1 1 calc R
C3 C 0.7081(2) 0.27458(15) 0.20100(13) 0.0274(4) Uani 1 1 d .
C4 C 0.8502(2) 0.25979(14) 0.22800(12) 0.0259(4) Uani 1 1 d .
O5 O 0.91272(15) 0.30145(10) 0.30187(8) 0.0267(3) Uani 1 1 d .
C5 C 1.0477(2) 0.24466(14) 0.31829(12) 0.0265(4) Uani 1 1 d .
H5A H 1.1258 0.2918 0.3340 0.032 Uiso 1 1 calc R
C6 C 1.0231(2) 0.17087(15) 0.39398(12) 0.0278(4) Uani 1 1 d .
H6A H 1.1186 0.1470 0.4139 0.033 Uiso 1 1 calc R
C7 C 0.9358(2) 0.07969(15) 0.36357(13) 0.0294(4) Uani 1 1 d .
H7A H 0.8436 0.1022 0.3392 0.035 Uiso 1 1 calc R
H7B H 0.9147 0.0367 0.4134 0.035 Uiso 1 1 calc R
C8 C 1.0195(2) 0.01854(15) 0.29407(12) 0.0306(4) Uani 1 1 d .
H8A H 0.9493 -0.0123 0.2548 0.037 Uiso 1 1 calc R
H8B H 1.0717 -0.0355 0.3233 0.037 Uiso 1 1 calc R
C9 C 1.1446(2) 0.04135(15) 0.14271(12) 0.0301(4) Uani 1 1 d .
H9A H 1.1729 -0.0299 0.1456 0.036 Uiso 1 1 calc R
C10 C 0.9982(2) 0.04714(16) 0.09045(14) 0.0304(4) Uani 1 1 d .
H10A H 1.0205 0.0569 0.0289 0.037 Uiso 1 1 calc R
H10B H 0.9481 -0.0170 0.0960 0.037 Uiso 1 1 calc R
C11 C 0.8958(2) 0.13028(14) 0.11961(12) 0.0270(4) Uani 1 1 d .
C12 C 0.9426(2) 0.19386(14) 0.18572(12) 0.0257(4) Uani 1 1 d .
C13 C 1.0870(2) 0.19147(14) 0.23141(12) 0.0256(4) Uani 1 1 d .
C14 C 1.1302(2) 0.08000(14) 0.23853(12) 0.0279(4) Uani 1 1 d .
H14A H 1.2261 0.0758 0.2667 0.034 Uiso 1 1 calc R
C15 C 1.2044(2) 0.25003(15) 0.18171(12) 0.0286(4) Uani 1 1 d .
H15A H 1.1730 0.3194 0.1744 0.034 Uiso 1 1 calc R
H15B H 1.2937 0.2504 0.2158 0.034 Uiso 1 1 calc R
C16 C 1.2345(2) 0.20407(16) 0.09237(13) 0.0307(4) Uani 1 1 d .
H16A H 1.1500 0.2127 0.0549 0.037 Uiso 1 1 calc R
H16B H 1.3165 0.2381 0.0653 0.037 Uiso 1 1 calc R
N17 N 1.26711(19) 0.09684(13) 0.10190(11) 0.0315(4) Uani 1 1 d .
C17 C 1.3140(3) 0.05279(18) 0.01967(15) 0.0389(5) Uani 1 1 d .
H17A H 1.3933 0.0915 -0.0039 0.058 Uiso 1 1 calc R
H17B H 1.2342 0.0530 -0.0210 0.058 Uiso 1 1 calc R
H17C H 1.3456 -0.0153 0.0295 0.058 Uiso 1 1 calc R
N18 N 0.61619(19) 0.34043(14) 0.24926(10) 0.0318(4) Uani 1 1 d .
H18A H 0.6230 0.3384 0.3054 0.038 Uiso 1 1 calc R
C19 C 0.5186(2) 0.40624(16) 0.21467(14) 0.0315(5) Uani 1 1 d .
O19 O 0.49566(19) 0.41387(12) 0.13606(10) 0.0428(4) Uani 1 1 d .
C20 C 0.4395(3) 0.46918(18) 0.28210(15) 0.0382(5) Uani 1 1 d .
H20A H 0.3726 0.5138 0.2532 0.057 Uiso 1 1 calc R
H20B H 0.5090 0.5080 0.3149 0.057 Uiso 1 1 calc R
H20C H 0.3867 0.4257 0.3211 0.057 Uiso 1 1 calc R
N21 N 0.95498(19) 0.22573(13) 0.46598(10) 0.0312(4) Uani 1 1 d .
H21A H 0.8652 0.2435 0.4609 0.037 Uiso 1 1 calc R
C22 C 1.0264(2) 0.24965(15) 0.53979(12) 0.0283(4) Uani 1 1 d .
O22 O 1.14788(16) 0.21459(12) 0.55794(9) 0.0341(3) Uani 1 1 d .
C23 C 0.9524(3) 0.32405(18) 0.59922(14) 0.0391(5) Uani 1 1 d .
H23D H 1.0123 0.3358 0.6497 0.059 Uiso 1 1 calc R
H23A H 0.8598 0.2975 0.6174 0.059 Uiso 1 1 calc R
H23B H 0.9377 0.3864 0.5685 0.059 Uiso 1 1 calc R

loop_
_atom_site_aniso_label
_atom_site_aniso_U_11
_atom_site_aniso_U_22
_atom_site_aniso_U_33
_atom_site_aniso_U_23
_atom_site_aniso_U_13
_atom_site_aniso_U_12
C1 0.0360(12) 0.0333(11) 0.0209(9) 0.0003(7) -0.0022(8) -0.0039(8)
C2 0.0307(11) 0.0361(10) 0.0252(10) 0.0039(8) -0.0017(8) 0.0000(8)
C3 0.0279(10) 0.0301(10) 0.0242(9) 0.0038(7) 0.0022(7) 0.0015(7)
C4 0.0315(11) 0.0274(9) 0.0189(9) 0.0028(7) 0.0001(7) -0.0027(7)
O5 0.0300(7) 0.0282(7) 0.0220(7) -0.0042(5) -0.0020(5) 0.0036(5)
C5 0.0260(10) 0.0290(9) 0.0245(10) -0.0038(7) -0.0007(7) 0.0001(7)
C6 0.0285(10) 0.0351(10) 0.0199(10) -0.0032(7) -0.0008(7) 0.0042(7)
C7 0.0321(11) 0.0351(10) 0.0211(9) 0.0038(7) 0.0001(7) -0.0002(8)
C8 0.0422(12) 0.0272(10) 0.0225(10) 0.0012(7) -0.0003(8) 0.0020(8)
C9 0.0381(11) 0.0308(10) 0.0213(10) -0.0014(7) 0.0010(7) 0.0048(8)
C10 0.0361(11) 0.0322(10) 0.0229(10) -0.0029(7) 0.0011(7) 0.0012(8)
C11 0.0321(10) 0.0293(9) 0.0198(9) 0.0019(7) 0.0015(7) 0.0005(7)
C12 0.0299(10) 0.0271(9) 0.0203(9) 0.0035(7) 0.0013(7) -0.0011(7)
C13 0.0271(10) 0.0303(10) 0.0193(9) 0.0004(7) -0.0006(7) -0.0007(7)
C14 0.0323(11) 0.0308(10) 0.0206(10) -0.0012(7) -0.0008(7) 0.0046(8)
C15 0.0286(11) 0.0290(10) 0.0281(10) 0.0009(8) 0.0014(7) 0.0008(7)
C16 0.0299(10) 0.0369(11) 0.0253(10) 0.0031(8) 0.0014(8) 0.0004(8)
N17 0.0320(9) 0.0368(10) 0.0256(9) -0.0006(7) 0.0033(7) 0.0055(7)
C17 0.0389(12) 0.0486(13) 0.0294(11) -0.0044(9) 0.0065(9) 0.0081(9)
N18 0.0321(9) 0.0419(10) 0.0213(9) -0.0011(7) 0.0006(7) 0.0044(7)
C19 0.0295(11) 0.0331(11) 0.0318(12) 0.0025(7) 0.0010(8) -0.0003(8)
O19 0.0512(10) 0.0487(9) 0.0286(9) 0.0068(6) -0.0002(7) 0.0133(7)
C20 0.0354(12) 0.0408(12) 0.0384(13) -0.0039(8) 0.0002(9) 0.0053(9)
N21 0.0293(9) 0.0425(10) 0.0218(9) -0.0036(6) -0.0016(7) 0.0071(7)
C22 0.0279(11) 0.0365(10) 0.0205(9) 0.0000(7) 0.0017(7) -0.0026(8)
O22 0.0285(8) 0.0484(9) 0.0255(7) -0.0049(6) -0.0020(5) 0.0018(6)
C23 0.0376(12) 0.0526(13) 0.0271(11) -0.0084(9) 0.0003(9) 0.0084(10)

loop_
_atom_type_symbol
_atom_type_description
_atom_type_scat_dispersion_real
_atom_type_scat_dispersion_imag
_atom_type_scat_source
C C 0.0181 0.0091 'International Tables Vol C Tables 4.2.6.8 and 6.1.1.4'
H H 0.0000 0.0000 'International Tables Vol C Tables 4.2.6.8 and 6.1.1.4'
N N 0.0311 0.0180 'International Tables Vol C Tables 4.2.6.8 and 6.1.1.4'
O O 0.0492 0.0322 'International Tables Vol C Tables 4.2.6.8 and 6.1.1.4'

loop_
_geom_angle_atom_site_label_1
_geom_angle_atom_site_label_2
_geom_angle_atom_site_label_3
_geom_angle
C2 C1 C11 121.81(18)
C2 C1 H1A 119.1
C11 C1 H1A 119.1
C1 C2 C3 121.66(19)
C1 C2 H2A 119.2
C3 C2 H2A 119.2
C4 C3 C2 115.87(19)
C4 C3 N18 119.49(18)
C2 C3 N18 124.37(18)
C12 C4 O5 112.43(17)
C12 C4 C3 122.03(18)
O5 C4 C3 125.38(18)
C4 O5 C5 106.49(13)
O5 C5 C6 109.40(15)
O5 C5 C13 106.49(15)
C6 C5 C13 113.03(15)
O5 C5 H5A 109.3
C6 C5 H5A 109.3
C13 C5 H5A 109.3
N21 C6 C7 113.64(16)
N21 C6 C5 108.27(16)
C7 C6 C5 110.76(15)
N21 C6 H6A 108.0
C7 C6 H6A 108.0
C5 C6 H6A 108.0
C6 C7 C8 111.46(16)
C6 C7 H7A 109.3
C8 C7 H7A 109.3
C6 C7 H7B 109.3
C8 C7 H7B 109.3
H7A C7 H7B 108.0
C7 C8 C14 115.20(16)
C7 C8 H8A 108.5
C14 C8 H8A 108.5
C7 C8 H8B 108.5
C14 C8 H8B 108.5
H8A C8 H8B 107.5
N17 C9 C14 107.28(16)
N17 C9 C10 114.34(16)
C14 C9 C10 112.97(16)
N17 C9 H9A 107.3
C14 C9 H9A 107.3
C10 C9 H9A 107.3
C11 C10 C9 114.70(17)
C11 C10 H10A 108.6
C9 C10 H10A 108.6
C11 C10 H10B 108.6
C9 C10 H10B 108.6
H10A C10 H10B 107.6
C12 C11 C1 115.74(18)
C12 C11 C10 117.76(18)
C1 C11 C10 126.19(18)
C4 C12 C11 122.55(19)
C4 C12 C13 109.80(17)
C11 C12 C13 126.98(18)
C12 C13 C15 112.37(15)
C12 C13 C14 106.35(15)
C15 C13 C14 110.06(16)
C12 C13 C5 100.60(16)
C15 C13 C5 111.04(16)
C14 C13 C5 116.04(15)
C13 C14 C8 112.08(16)
C13 C14 C9 105.82(15)
C8 C14 C9 113.36(16)
C13 C14 H14A 108.5
C8 C14 H14A 108.5
C9 C14 H14A 108.5
C16 C15 C13 111.72(16)
C16 C15 H15A 109.3
C13 C15 H15A 109.3
C16 C15 H15B 109.3
C13 C15 H15B 109.3
H15A C15 H15B 107.9
N17 C16 C15 109.77(16)
N17 C16 H16A 109.7
C15 C16 H16A 109.7
N17 C16 H16B 109.7
C15 C16 H16B 109.7
H16A C16 H16B 108.2
C17 N17 C16 111.50(17)
C17 N17 C9 112.92(17)
C16 N17 C9 111.76(16)
N17 C17 H17A 109.5
N17 C17 H17B 109.5
H17A C17 H17B 109.5
N17 C17 H17C 109.5
H17A C17 H17C 109.5
H17B C17 H17C 109.5
C19 N18 C3 125.78(16)
C19 N18 H18A 117.1
C3 N18 H18A 117.1
O19 C19 N18 123.27(19)
O19 C19 C20 122.76(19)
N18 C19 C20 113.97(18)
C19 C20 H20A 109.5
C19 C20 H20B 109.5
H20A C20 H20B 109.5
C19 C20 H20C 109.5
H20A C20 H20C 109.5
H20B C20 H20C 109.5
C22 N21 C6 122.85(17)
C22 N21 H21A 118.6
C6 N21 H21A 118.6
O22 C22 N21 122.57(18)
O22 C22 C23 121.16(18)
N21 C22 C23 116.25(19)
C22 C23 H23D 109.5
C22 C23 H23A 109.5
H23D C23 H23A 109.5
C22 C23 H23B 109.5
H23D C23 H23B 109.5
H23A C23 H23B 109.5

loop_
_geom_bond_atom_site_label_1
_geom_bond_atom_site_label_2
_geom_bond_distance
C1 C2 1.386(3)
C1 C11 1.394(3)
C1 H1A 0.9300
C2 C3 1.404(3)
C2 H2A 0.9300
C3 C4 1.381(3)
C3 N18 1.419(2)
C4 C12 1.378(3)
C4 O5 1.381(2)
O5 C5 1.470(2)
C5 C6 1.531(3)
C5 C13 1.545(3)
C5 H5A 0.9800
C6 N21 1.458(2)
C6 C7 1.522(3)
C6 H6A 0.9800
C7 C8 1.541(3)
C7 H7A 0.9700
C7 H7B 0.9700
C8 C14 1.553(3)
C8 H8A 0.9700
C8 H8B 0.9700
C9 N17 1.480(3)
C9 C14 1.556(3)
C9 C10 1.564(3)
C9 H9A 0.9800
C10 C11 1.514(3)
C10 H10A 0.9700
C10 H10B 0.9700
C11 C12 1.383(3)
C12 C13 1.497(3)
C13 C15 1.529(3)
C13 C14 1.534(3)
C14 H14A 0.9800
C15 C16 1.519(3)
C15 H15A 0.9700
C15 H15B 0.9700
C16 N17 1.460(3)
C16 H16A 0.9700
C16 H16B 0.9700
N17 C17 1.450(3)
C17 H17A 0.9600
C17 H17B 0.9600
C17 H17C 0.9600
N18 C19 1.357(3)
N18 H18A 0.8600
C19 O19 1.223(3)
C19 C20 1.510(3)
C20 H20A 0.9600
C20 H20B 0.9600
C20 H20C 0.9600
N21 C22 1.342(2)
N21 H21A 0.8600
C22 O22 1.238(3)
C22 C23 1.502(3)
C23 H23D 0.9600
C23 H23A 0.9600
C23 H23B 0.9600

loop_
_geom_hbond_atom_site_label_D
_geom_hbond_atom_site_label_H
_geom_hbond_atom_site_label_A
_geom_hbond_distance_DH
_geom_hbond_distance_HA
_geom_hbond_distance_DA
_geom_hbond_angle_DHA
_geom_hbond_site_symmetry_A
N18 H18A O22 0.86 2.21 3.047(2) 163.1 2_456
N21 H21A O22 0.86 2.09 2.947(2) 177.2 2_456

loop_
_geom_torsion_atom_site_label_1
_geom_torsion_atom_site_label_2
_geom_torsion_atom_site_label_3
_geom_torsion_atom_site_label_4
_geom_torsion
C11 C1 C2 C3 -1.9(3)
C1 C2 C3 C4 1.2(3)
C1 C2 C3 N18 -172.83(17)
C2 C3 C4 C12 3.1(3)
N18 C3 C4 C12 177.47(17)
C2 C3 C4 O5 -171.84(17)
N18 C3 C4 O5 2.5(3)
C12 C4 O5 C5 -10.76(19)
C3 C4 O5 C5 164.59(18)
C4 O5 C5 C6 -103.15(16)
C4 O5 C5 C13 19.31(18)
O5 C5 C6 N21 -48.7(2)
C13 C5 C6 N21 -167.16(16)
O5 C5 C6 C7 76.53(18)
C13 C5 C6 C7 -41.9(2)
N21 C6 C7 C8 -174.27(15)
C5 C6 C7 C8 63.6(2)
C6 C7 C8 C14 -27.2(2)
N17 C9 C10 C11 -94.1(2)
C14 C9 C10 C11 28.9(2)
C2 C1 C11 C12 -1.6(3)
C2 C1 C11 C10 171.87(18)
C9 C10 C11 C12 2.3(3)
C9 C10 C11 C1 -171.11(18)
O5 C4 C12 C11 168.49(16)
C3 C4 C12 C11 -7.0(3)
O5 C4 C12 C13 -2.7(2)
C3 C4 C12 C13 -178.20(16)
C1 C11 C12 C4 6.0(3)
C10 C11 C12 C4 -168.05(17)
C1 C11 C12 C13 175.61(17)
C10 C11 C12 C13 1.5(3)
C4 C12 C13 C15 -104.26(18)
C11 C12 C13 C15 85.1(2)
C4 C12 C13 C14 135.25(16)
C11 C12 C13 C14 -35.4(2)
C4 C12 C13 C5 13.9(2)
C11 C12 C13 C5 -156.77(18)
O5 C5 C13 C12 -19.76(18)
C6 C5 C13 C12 100.39(18)
O5 C5 C13 C15 99.37(18)
C6 C5 C13 C15 -140.48(17)
O5 C5 C13 C14 -133.97(16)
C6 C5 C13 C14 -13.8(2)
C12 C13 C14 C8 -61.97(19)
C15 C13 C14 C8 176.07(16)
C5 C13 C14 C8 48.9(2)
C12 C13 C14 C9 62.06(19)
C15 C13 C14 C9 -59.9(2)
C5 C13 C14 C9 172.96(16)
C7 C8 C14 C13 -27.1(2)
C7 C8 C14 C9 -146.77(17)
N17 C9 C14 C13 64.6(2)
C10 C9 C14 C13 -62.3(2)
N17 C9 C14 C8 -172.19(16)
C10 C9 C14 C8 60.9(2)
C12 C13 C15 C16 -63.0(2)
C14 C13 C15 C16 55.3(2)
C5 C13 C15 C16 -174.80(16)
C13 C15 C16 N17 -53.1(2)
C15 C16 N17 C17 -172.94(17)
C15 C16 N17 C9 59.6(2)
C14 C9 N17 C17 166.89(16)
C10 C9 N17 C17 -67.0(2)
C14 C9 N17 C16 -66.4(2)
C10 C9 N17 C16 59.7(2)
C4 C3 N18 C19 140.1(2)
C2 C3 N18 C19 -46.0(3)
C3 N18 C19 O19 2.3(3)
C3 N18 C19 C20 -178.04(19)
C7 C6 N21 C22 128.89(19)
C5 C6 N21 C22 -107.6(2)
C6 N21 C22 O22 -10.9(3)
C6 N21 C22 C23 167.7(2)
